data_4126333
loop_
_publ_author_name
'Zhang, Xiaolei'
'Zheng, Hongning'
'Li, Jie'
'Xu, Fei'
'Zhao, Jing'
'Yan, Hong'

_publ_section_title
;
 Selective Catalytic B-H Arylation of o-Carboanyl Aldehydes by a Transient
 Directing Strategy.
;
_journal_name_full 'Journal of the American Chemical Society'
_journal_paper_doi 10.1021/jacs.7b07160
_journal_year 2017
_chemical_formula_moiety 'C16 H19 B10 N O'
_chemical_formula_sum 'C16 H19 B10 N O'
_chemical_formula_weight 349.42
_chemical_name_systematic
; 
 ? 
;
_space_group_IT_number 14
_symmetry_cell_setting monoclinic
_symmetry_space_group_name_Hall '-P 2yn'
_symmetry_space_group_name_H-M 'P 1 21/n 1'
_atom_sites_solution_hydrogens geom
_atom_sites_solution_primary direct
_atom_sites_solution_secondary difmap
_audit_creation_method SHELXL-97
_cell_angle_alpha 90.00
_cell_angle_beta 93.307(7)
_cell_angle_gamma 90.00
_cell_formula_units_Z 4
_cell_length_a 6.8465(15)
_cell_length_b 20.956(5)
_cell_length_c 13.704(3)
_cell_measurement_reflns_used 1816
_cell_measurement_temperature 296(2)
_cell_measurement_theta_max 24.91
_cell_measurement_theta_min 3.27
_cell_volume 1962.9(8)
_computing_structure_refinement 'SHELXL-97 (Sheldrick, 2008)'
_computing_structure_solution 'SHELXS-97 (Sheldrick, 2008)'
_diffrn_ambient_temperature 296(2)
_diffrn_measured_fraction_theta_full 0.987
_diffrn_measured_fraction_theta_max 0.987
_diffrn_measurement_device_type 'PHOTON100 CMOS detector'
_diffrn_measurement_method 'omega scan'
_diffrn_radiation_monochromator 'TRIUMPH curved crystal monochromator'
_diffrn_radiation_source 'fine-focus sealed tube'
_diffrn_radiation_type MoK\a
_diffrn_radiation_wavelength 0.71073
_diffrn_reflns_av_R_equivalents 0.0909
_diffrn_reflns_av_sigmaI/netI 0.0976
_diffrn_reflns_limit_h_max 8
_diffrn_reflns_limit_h_min -8
_diffrn_reflns_limit_k_max 21
_diffrn_reflns_limit_k_min -25
_diffrn_reflns_limit_l_max 16
_diffrn_reflns_limit_l_min -16
_diffrn_reflns_number 10901
_diffrn_reflns_theta_full 25.31
_diffrn_reflns_theta_max 25.31
_diffrn_reflns_theta_min 3.13
_exptl_absorpt_coefficient_mu 0.064
_exptl_absorpt_correction_T_max 0.7452
_exptl_absorpt_correction_T_min 0.6095
_exptl_absorpt_correction_type multi-scan
_exptl_absorpt_process_details 'SADABS (Bruker, 2012)'
_exptl_crystal_density_diffrn 1.182
_exptl_crystal_density_method 'not measured'
_exptl_crystal_description block
_exptl_crystal_F_000 720
_exptl_crystal_size_max 0.37
_exptl_crystal_size_mid 0.32
_exptl_crystal_size_min 0.17
_refine_diff_density_max 0.175
_refine_diff_density_min -0.168
_refine_diff_density_rms 0.034
_refine_ls_extinction_method none
_refine_ls_goodness_of_fit_ref 1.028
_refine_ls_hydrogen_treatment mixed
_refine_ls_matrix_type full
_refine_ls_number_parameters 272
_refine_ls_number_reflns 3532
_refine_ls_number_restraints 39
_refine_ls_restrained_S_all 1.027
_refine_ls_R_factor_all 0.1460
_refine_ls_R_factor_gt 0.0612
_refine_ls_shift/su_max 0.000
_refine_ls_shift/su_mean 0.000
_refine_ls_structure_factor_coef Fsqd
_refine_ls_weighting_details 'calc w=1/[\s^2^(Fo^2^)+(0.0505P)^2^+0.2234P] where P=(Fo^2^+2Fc^2^)/3'
_refine_ls_weighting_scheme calc
_refine_ls_wR_factor_gt 0.1141
_refine_ls_wR_factor_ref 0.1408
_reflns_number_gt 1811
_reflns_number_total 3532
_reflns_threshold_expression >2sigma(I)
_cod_data_source_file ja7b07160_si_003.cif
_cod_data_source_block 7g
_cod_depositor_comments
;
The following automatic conversions were performed:

'_symmetry_cell_setting' value 'Monoclinic' changed to 'monoclinic'
according to
/home/data/users/saulius/crontab/automatic-downloads/rss-feeds/ACS/lib/dictionaries/cif_core.dic
dictionary named 'cif_core.dic' version 2.4.2 from 2011-04-26.

Automatic conversion script
Id: cif_fix_values 4973 2017-02-22 13:04:09Z antanas 
;
_cod_original_sg_symbol_Hall '-P 2yn  '
_cod_original_sg_symbol_H-M 'P2(1)/n  '
_cod_database_code 4126333

loop_
_symmetry_equiv_pos_as_xyz
'x, y, z'
'-x+1/2, y+1/2, -z+1/2'
'-x, -y, -z'
'x-1/2, -y-1/2, z-1/2'

loop_
_atom_site_label
_atom_site_type_symbol
_atom_site_fract_x
_atom_site_fract_y
_atom_site_fract_z
_atom_site_U_iso_or_equiv
_atom_site_adp_type
_atom_site_occupancy
_atom_site_symmetry_multiplicity
_atom_site_calc_flag
_atom_site_refinement_flags
_atom_site_disorder_assembly
_atom_site_disorder_group
B1 B 0.2643(4) 0.18188(14) 0.8559(2) 0.0416(7) Uani 1 1 d . A .
B2 B 0.4090(5) 0.25607(15) 0.6505(3) 0.0579(9) Uani 1 1 d . . .
H2A H 0.4558 0.2796 0.5840 0.069 Uiso 1 1 calc R . .
B3 B 0.1600(4) 0.16404(15) 0.7364(2) 0.0430(8) Uani 1 1 d . A .
H3A H 0.0466 0.1272 0.7252 0.052 Uiso 1 1 calc R . .
B4 B 0.1619(5) 0.23412(15) 0.6637(2) 0.0533(9) Uani 1 1 d . . .
H4A H 0.0478 0.2436 0.6056 0.064 Uiso 1 1 calc R . .
B5 B 0.1150(4) 0.23851(14) 0.7897(2) 0.0482(8) Uani 1 1 d . . .
H5A H -0.0305 0.2512 0.8137 0.058 Uiso 1 1 calc R . .
B6 B 0.2697(5) 0.29556(15) 0.7370(3) 0.0583(9) Uani 1 1 d . . .
H6A H 0.2249 0.3457 0.7271 0.070 Uiso 1 1 calc R . .
B7 B 0.3340(4) 0.26411(14) 0.8548(2) 0.0515(8) Uani 1 1 d . . .
H7A H 0.3318 0.2936 0.9211 0.062 Uiso 1 1 calc R . .
B8 B 0.5158(5) 0.27455(16) 0.7687(3) 0.0573(9) Uani 1 1 d . . .
H8A H 0.6319 0.3106 0.7791 0.069 Uiso 1 1 calc R . .
B9 B 0.5127(4) 0.20443(15) 0.8410(2) 0.0474(8) Uani 1 1 d . A .
H9A H 0.6274 0.1941 0.8984 0.057 Uiso 1 1 calc R . .
B10 B 0.5592(4) 0.19969(16) 0.7158(2) 0.0516(9) Uani 1 1 d . A .
H10A H 0.7036 0.1857 0.6917 0.062 Uiso 1 1 calc R . .
C1 C 0.4013(3) 0.14840(11) 0.76747(18) 0.0401(6) Uani 1 1 d D . .
C2 C 0.3398(4) 0.17765(12) 0.65493(18) 0.0458(7) Uani 1 1 d . A .
C3 C 0.0651(4) 0.07217(12) 1.1028(2) 0.0499(7) Uani 1 1 d . A .
C4 C 0.2522(4) 0.09684(14) 1.1071(2) 0.0616(8) Uani 1 1 d . . .
H4 H 0.3342 0.0909 1.1628 0.074 Uiso 1 1 calc R . .
C5 C 0.3174(4) 0.13034(13) 1.0286(2) 0.0547(8) Uani 1 1 d . A .
H5 H 0.4439 0.1467 1.0322 0.066 Uiso 1 1 calc R . .
C6 C 0.1979(3) 0.14030(11) 0.94374(18) 0.0407(6) Uani 1 1 d . . .
C7 C 0.0111(4) 0.11420(12) 0.94184(19) 0.0474(7) Uani 1 1 d . A .
H7 H -0.0714 0.1197 0.8862 0.057 Uiso 1 1 calc R . .
C8 C -0.0563(4) 0.08058(12) 1.0193(2) 0.0513(7) Uani 1 1 d . . .
H8 H -0.1820 0.0636 1.0156 0.062 Uiso 1 1 calc R A .
C9 C -0.0075(5) 0.03816(14) 1.1843(2) 0.0658(9) Uani 1 1 d . . .
C11 C 0.3453(4) 0.13448(13) 0.56734(19) 0.0513(7) Uani 1 1 d . . .
C12 C 0.1820(5) 0.10184(17) 0.5331(2) 0.0797(10) Uani 1 1 d . A .
H12 H 0.0673 0.1052 0.5660 0.096 Uiso 1 1 calc R . .
C13 C 0.1848(6) 0.06395(19) 0.4506(3) 0.0956(12) Uani 1 1 d . . .
H13 H 0.0726 0.0421 0.4285 0.115 Uiso 1 1 calc R A .
C14 C 0.3523(7) 0.05854(17) 0.4016(2) 0.0854(11) Uani 1 1 d . A .
H14 H 0.3549 0.0329 0.3463 0.102 Uiso 1 1 calc R . .
C15 C 0.5142(6) 0.0909(2) 0.4342(3) 0.0953(12) Uani 1 1 d . . .
H15 H 0.6284 0.0875 0.4010 0.114 Uiso 1 1 calc R A .
C16 C 0.5113(5) 0.12910(16) 0.5167(2) 0.0832(11) Uani 1 1 d . A .
H16 H 0.6234 0.1513 0.5379 0.100 Uiso 1 1 calc R . .
N1 N -0.0686(5) 0.01142(14) 1.2484(2) 0.0920(10) Uani 1 1 d . A .
C10 C 0.4600(12) 0.0790(3) 0.7707(11) 0.0498(19) Uani 0.74(3) 1 d PDU A 1
H10 H 0.4117 0.0522 0.7209 0.060 Uiso 0.74(3) 1 calc PR A 1
O1 O 0.5651(17) 0.0572(3) 0.8340(8) 0.082(2) Uani 0.74(3) 1 d PDU A 1
C10' C 0.450(4) 0.0777(9) 0.776(3) 0.062(5) Uani 0.26(3) 1 d PDU A 2
H10' H 0.3512 0.0475 0.7691 0.074 Uiso 0.26(3) 1 calc PR A 2
O1' O 0.615(3) 0.0610(8) 0.793(2) 0.075(4) Uani 0.26(3) 1 d PDU A 2

loop_
_atom_site_aniso_label
_atom_site_aniso_U_11
_atom_site_aniso_U_22
_atom_site_aniso_U_33
_atom_site_aniso_U_23
_atom_site_aniso_U_13
_atom_site_aniso_U_12
B1 0.0331(16) 0.0407(17) 0.0509(19) -0.0011(15) 0.0015(14) 0.0045(14)
B2 0.062(2) 0.044(2) 0.069(2) 0.0101(17) 0.0071(18) -0.0077(17)
B3 0.0310(16) 0.0473(19) 0.0506(19) 0.0051(15) 0.0010(14) -0.0010(14)
B4 0.050(2) 0.046(2) 0.063(2) 0.0132(17) -0.0001(17) 0.0050(16)
B5 0.0381(18) 0.0420(19) 0.064(2) 0.0007(16) 0.0011(15) 0.0038(15)
B6 0.059(2) 0.0349(18) 0.081(3) 0.0082(17) 0.0039(18) 0.0038(16)
B7 0.0462(19) 0.0403(18) 0.068(2) -0.0023(17) 0.0004(16) 0.0000(15)
B8 0.049(2) 0.044(2) 0.079(2) 0.0027(18) 0.0031(18) -0.0087(16)
B9 0.0385(18) 0.0439(18) 0.059(2) -0.0049(16) -0.0024(15) -0.0052(15)
B10 0.0365(17) 0.054(2) 0.064(2) 0.0056(17) 0.0056(16) -0.0064(16)
C1 0.0342(14) 0.0364(15) 0.0495(15) 0.0034(12) 0.0004(12) 0.0031(12)
C2 0.0474(16) 0.0414(15) 0.0487(16) 0.0088(13) 0.0048(12) -0.0013(13)
C3 0.0676(19) 0.0346(16) 0.0479(17) -0.0029(13) 0.0075(15) -0.0055(14)
C4 0.074(2) 0.0566(19) 0.0525(18) 0.0064(15) -0.0094(16) -0.0045(17)
C5 0.0484(16) 0.0553(19) 0.0594(19) 0.0021(15) -0.0054(15) -0.0075(14)
C6 0.0387(15) 0.0359(15) 0.0473(16) -0.0073(12) 0.0004(12) 0.0045(12)
C7 0.0423(16) 0.0506(17) 0.0494(17) -0.0032(14) 0.0025(13) 0.0005(13)
C8 0.0512(17) 0.0479(17) 0.0553(18) -0.0039(14) 0.0082(15) -0.0089(14)
C9 0.093(2) 0.0459(19) 0.059(2) -0.0025(16) 0.0031(18) -0.0157(17)
C11 0.0596(18) 0.0447(17) 0.0503(17) 0.0062(14) 0.0098(15) -0.0045(15)
C12 0.077(2) 0.104(3) 0.059(2) -0.021(2) 0.0120(18) -0.013(2)
C13 0.111(3) 0.115(3) 0.062(2) -0.024(2) 0.007(2) -0.025(2)
C14 0.130(3) 0.073(3) 0.055(2) -0.0040(18) 0.015(2) 0.003(2)
C15 0.104(3) 0.109(3) 0.076(3) -0.014(2) 0.037(2) -0.002(3)
C16 0.084(2) 0.090(3) 0.079(2) -0.017(2) 0.032(2) -0.021(2)
N1 0.132(3) 0.075(2) 0.069(2) 0.0065(16) 0.0082(18) -0.0397(19)
C10 0.045(4) 0.045(3) 0.060(4) 0.003(3) 0.005(3) -0.002(3)
O1 0.091(4) 0.058(2) 0.095(5) 0.002(3) -0.027(4) 0.025(3)
C10' 0.057(9) 0.055(9) 0.073(9) -0.008(9) 0.004(9) 0.020(9)
O1' 0.053(7) 0.063(6) 0.105(10) -0.011(7) -0.012(7) 0.019(5)

loop_
_atom_type_symbol
_atom_type_description
_atom_type_scat_dispersion_real
_atom_type_scat_dispersion_imag
_atom_type_scat_source
C C 0.0033 0.0016 'International Tables Vol C Tables 4.2.6.8 and 6.1.1.4'
H H 0.0000 0.0000 'International Tables Vol C Tables 4.2.6.8 and 6.1.1.4'
B B 0.0013 0.0007 'International Tables Vol C Tables 4.2.6.8 and 6.1.1.4'
N N 0.0061 0.0033 'International Tables Vol C Tables 4.2.6.8 and 6.1.1.4'
O O 0.0106 0.0060 'International Tables Vol C Tables 4.2.6.8 and 6.1.1.4'

loop_
_geom_angle_atom_site_label_1
_geom_angle_atom_site_label_2
_geom_angle_atom_site_label_3
_geom_angle
C6 B1 C1 120.3(2)
C6 B1 B5 125.2(2)
C1 B1 B5 103.4(2)
C6 B1 B9 123.5(2)
C1 B1 B9 57.84(15)
B5 B1 B9 106.7(2)
C6 B1 B7 129.0(2)
C1 B1 B7 103.29(19)
B5 B1 B7 59.94(17)
B9 B1 B7 59.23(16)
C6 B1 B3 117.8(2)
C1 B1 B3 58.36(15)
B5 B1 B3 59.01(16)
B9 B1 B3 106.4(2)
B7 B1 B3 106.6(2)
C2 B2 B6 105.3(2)
C2 B2 B4 58.64(16)
B6 B2 B4 59.91(18)
C2 B2 B10 59.78(17)
B6 B2 B10 107.0(2)
B4 B2 B10 107.8(2)
C2 B2 B8 106.1(2)
B6 B2 B8 59.87(19)
B4 B2 B8 108.0(2)
B10 B2 B8 59.37(18)
C2 B2 H2A 123.6
B6 B2 H2A 122.7
B4 B2 H2A 121.7
B10 B2 H2A 121.9
B8 B2 H2A 122.2
C1 B3 C2 58.74(15)
C1 B3 B5 104.8(2)
C2 B3 B5 105.6(2)
C1 B3 B4 105.0(2)
C2 B3 B4 58.24(16)
B5 B3 B4 60.39(18)
C1 B3 B1 58.93(15)
C2 B3 B1 107.1(2)
B5 B3 B1 60.26(17)
B4 B3 B1 109.0(2)
C1 B3 H3A 124.2
C2 B3 H3A 123.3
B5 B3 H3A 122.8
B4 B3 H3A 122.1
B1 B3 H3A 121.0
C2 B4 B6 105.6(2)
C2 B4 B2 58.93(17)
B6 B4 B2 59.96(18)
C2 B4 B3 59.62(16)
B6 B4 B3 107.4(2)
B2 B4 B3 108.0(2)
C2 B4 B5 105.9(2)
B6 B4 B5 60.18(18)
B2 B4 B5 108.2(2)
B3 B4 B5 59.32(17)
C2 B4 H4A 123.6
B6 B4 H4A 122.4
B2 B4 H4A 121.5
B3 B4 H4A 121.8
B5 B4 H4A 122.2
B3 B5 B4 60.29(17)
B3 B5 B6 107.8(2)
B4 B5 B6 59.67(18)
B3 B5 B1 60.73(16)
B4 B5 B1 109.3(2)
B6 B5 B1 108.5(2)
B3 B5 B7 108.2(2)
B4 B5 B7 107.9(2)
B6 B5 B7 59.82(18)
B1 B5 B7 60.25(17)
B3 B5 H5A 121.5
B4 B5 H5A 121.4
B6 B5 H5A 122.0
B1 B5 H5A 120.8
B7 B5 H5A 121.8
B4 B6 B2 60.12(18)
B4 B6 B8 108.5(2)
B2 B6 B8 60.37(19)
B4 B6 B7 108.7(2)
B2 B6 B7 108.7(2)
B8 B6 B7 60.15(19)
B4 B6 B5 60.15(18)
B2 B6 B5 108.3(2)
B8 B6 B5 108.3(2)
B7 B6 B5 60.24(17)
B4 B6 H6A 121.4
B2 B6 H6A 121.4
B8 B6 H6A 121.5
B7 B6 H6A 121.3
B5 B6 H6A 121.6
B9 B7 B6 107.6(2)
B9 B7 B8 60.04(17)
B6 B7 B8 59.81(18)
B9 B7 B5 107.5(2)
B6 B7 B5 59.94(18)
B8 B7 B5 107.8(2)
B9 B7 B1 60.38(16)
B6 B7 B1 108.3(2)
B8 B7 B1 108.8(2)
B5 B7 B1 59.81(16)
B9 B7 H7A 121.9
B6 B7 H7A 121.9
B8 B7 H7A 121.5
B5 B7 H7A 122.1
B1 B7 H7A 121.2
B10 B8 B6 107.6(2)
B10 B8 B9 59.95(18)
B6 B8 B9 107.5(2)
B10 B8 B7 107.7(2)
B6 B8 B7 60.04(18)
B9 B8 B7 59.70(17)
B10 B8 B2 60.14(18)
B6 B8 B2 59.75(19)
B9 B8 B2 108.1(2)
B7 B8 B2 108.1(2)
B10 B8 H8A 121.9
B6 B8 H8A 122.1
B9 B8 H8A 121.9
B7 B8 H8A 121.8
B2 B8 H8A 121.6
C1 B9 B10 58.99(16)
C1 B9 B7 105.2(2)
B10 B9 B7 108.0(2)
C1 B9 B8 105.1(2)
B10 B9 B8 59.66(18)
B7 B9 B8 60.26(18)
C1 B9 B1 59.18(15)
B10 B9 B1 108.8(2)
B7 B9 B1 60.39(16)
B8 B9 B1 109.0(2)
C1 B9 H9A 124.4
B10 B9 H9A 121.5
B7 B9 H9A 122.2
B8 B9 H9A 122.1
B1 B9 H9A 120.7
C1 B10 C2 58.74(14)
C1 B10 B8 105.3(2)
C2 B10 B8 105.8(2)
C1 B10 B9 58.57(16)
C2 B10 B9 106.4(2)
B8 B10 B9 60.39(18)
C1 B10 B2 105.4(2)
C2 B10 B2 58.34(16)
B8 B10 B2 60.49(19)
B9 B10 B2 108.7(2)
C1 B10 H10A 124.0
C2 B10 H10A 123.5
B8 B10 H10A 122.5
B9 B10 H10A 121.5
B2 B10 H10A 122.0
C10 C1 C10' 4(2)
C10 C1 C2 115.3(6)
C10' C1 C2 117.9(17)
C10 C1 B9 122.6(5)
C10' C1 B9 122.3(13)
C2 C1 B9 111.7(2)
C10 C1 B10 116.4(5)
C10' C1 B10 120.3(15)
C2 C1 B10 61.56(16)
B9 C1 B10 62.43(17)
C10 C1 B3 116.3(4)
C10' C1 B3 114.3(10)
C2 C1 B3 61.18(15)
B9 C1 B3 114.13(19)
B10 C1 B3 113.65(19)
C10 C1 B1 121.8(6)
C10' C1 B1 117.8(18)
C2 C1 B1 112.16(18)
B9 C1 B1 62.98(16)
B10 C1 B1 114.7(2)
B3 C1 B1 62.71(16)
C11 C2 C1 119.6(2)
C11 C2 B4 121.6(2)
C1 C2 B4 109.18(19)
C11 C2 B2 121.9(2)
C1 C2 B2 109.0(2)
B4 C2 B2 62.43(17)
C11 C2 B3 117.8(2)
C1 C2 B3 60.08(15)
B4 C2 B3 62.14(16)
B2 C2 B3 112.9(2)
C11 C2 B10 118.8(2)
C1 C2 B10 59.70(15)
B4 C2 B10 112.5(2)
B2 C2 B10 61.88(18)
B3 C2 B10 111.2(2)
C4 C3 C8 119.9(2)
C4 C3 C9 121.0(3)
C8 C3 C9 119.1(3)
C3 C4 C5 119.9(3)
C3 C4 H4 120.0
C5 C4 H4 120.0
C4 C5 C6 121.6(3)
C4 C5 H5 119.2
C6 C5 H5 119.2
C7 C6 C5 116.8(2)
C7 C6 B1 120.6(2)
C5 C6 B1 122.5(2)
C8 C7 C6 122.4(3)
C8 C7 H7 118.8
C6 C7 H7 118.8
C7 C8 C3 119.4(3)
C7 C8 H8 120.3
C3 C8 H8 120.3
N1 C9 C3 178.7(4)
C16 C11 C12 118.0(3)
C16 C11 C2 120.9(3)
C12 C11 C2 121.0(2)
C11 C12 C13 121.1(3)
C11 C12 H12 119.4
C13 C12 H12 119.4
C14 C13 C12 120.1(4)
C14 C13 H13 120.0
C12 C13 H13 120.0
C15 C14 C13 119.4(3)
C15 C14 H14 120.3
C13 C14 H14 120.3
C14 C15 C16 120.6(3)
C14 C15 H15 119.7
C16 C15 H15 119.7
C11 C16 C15 120.8(3)
C11 C16 H16 119.6
C15 C16 H16 119.6
O1 C10 C1 122.8(9)
O1 C10 H10 118.6
C1 C10 H10 118.6
O1' C10' C1 120(2)
O1' C10' H10' 119.9
C1 C10' H10' 119.9

loop_
_geom_bond_atom_site_label_1
_geom_bond_atom_site_label_2
_geom_bond_distance
B1 C6 1.574(4)
B1 C1 1.724(4)
B1 B5 1.781(4)
B1 B9 1.788(4)
B1 B7 1.788(4)
B1 B3 1.789(4)
B2 C2 1.712(4)
B2 B6 1.769(5)
B2 B4 1.772(4)
B2 B10 1.774(5)
B2 B8 1.780(5)
B2 H2A 1.1000
B3 C1 1.714(4)
B3 C2 1.732(4)
B3 B5 1.758(4)
B3 B4 1.775(4)
B3 H3A 1.1000
B4 C2 1.707(4)
B4 B6 1.768(5)
B4 B5 1.777(5)
B4 H4A 1.1000
B5 B6 1.777(4)
B5 B7 1.783(4)
B5 H5A 1.1000
B6 B8 1.771(5)
B6 B7 1.775(5)
B6 H6A 1.1000
B7 B9 1.767(4)
B7 B8 1.777(5)
B7 H7A 1.1000
B8 B10 1.760(5)
B8 B9 1.773(4)
B8 H8A 1.1000
B9 C1 1.699(4)
B9 B10 1.765(4)
B9 H9A 1.1000
B10 C1 1.707(4)
B10 C2 1.738(4)
B10 H10A 1.1000
C1 C10 1.509(6)
C1 C10' 1.522(16)
C1 C2 1.690(3)
C2 C11 1.505(4)
C3 C4 1.379(4)
C3 C8 1.386(4)
C3 C9 1.438(4)
C4 C5 1.380(4)
C4 H4 0.9300
C5 C6 1.399(3)
C5 H5 0.9300
C6 C7 1.390(3)
C7 C8 1.375(3)
C7 H7 0.9300
C8 H8 0.9300
C9 N1 1.142(3)
C11 C16 1.370(4)
C11 C12 1.371(4)
C12 C13 1.382(4)
C12 H12 0.9300
C13 C14 1.367(5)
C13 H13 0.9300
C14 C15 1.354(5)
C14 H14 0.9300
C15 C16 1.386(4)
C15 H15 0.9300
C16 H16 0.9300
C10 O1 1.187(10)
C10 H10 0.9300
C10' O1' 1.191(18)
C10' H10' 0.9300
